data_7101127
loop_
_publ_author_name
'Scott Miller'
'Jarred T. Blank'
'Jason E. Imbriglio'
'Steven M. Mennen'
'Michelle B. Tran'

_publ_section_title
;
A Peptide-Catalyzed Asymmetric Stetter Reaction
;
_journal_issue 2
_journal_name_full 'Chemical Communications'
_journal_paper_doi 10.1039/b414574g
_journal_year 2005
_chemical_formula_sum 'C15 H19 I N2 O4 S2'
_chemical_formula_weight 482.34
_chemical_name_systematic
;
?
;
_space_group_IT_number 1
_symmetry_cell_setting triclinic
_symmetry_space_group_name_Hall 'P 1'
_symmetry_space_group_name_H-M 'P 1'
_atom_sites_solution_hydrogens geom
_atom_sites_solution_primary direct
_atom_sites_solution_secondary difmap
_audit_creation_method SHELXL-97
_cell_angle_alpha 80.624(2)
_cell_angle_beta 72.296(2)
_cell_angle_gamma 85.313(2)
_cell_formula_units_Z 1
_cell_length_a 7.2693(6)
_cell_length_b 7.7618(7)
_cell_length_c 8.7263(7)
_cell_measurement_reflns_used 3282
_cell_measurement_temperature 193(2)
_cell_measurement_theta_max 28.34
_cell_measurement_theta_min 2.48
_cell_volume 462.51(7)
_computing_cell_refinement 'Bruker SMART'
_computing_data_collection 'Bruker SMART'
_computing_data_reduction 'Bruker SAINT'
_computing_molecular_graphics 'Bruker SHELXTL'
_computing_publication_material 'Bruker SHELXTL'
_computing_structure_refinement 'SHELXL-97 (Sheldrick, 1997)'
_computing_structure_solution 'SHELXS-97 (Sheldrick, 1990)'
_diffrn_ambient_temperature 193(2)
_diffrn_measured_fraction_theta_full 0.984
_diffrn_measured_fraction_theta_max 0.984
_diffrn_measurement_device_type 'CCD area detector'
_diffrn_measurement_method 'phi and omega scans'
_diffrn_radiation_monochromator graphite
_diffrn_radiation_source 'fine-focus sealed tube'
_diffrn_radiation_type MoK\a
_diffrn_radiation_wavelength 0.71073
_diffrn_reflns_av_R_equivalents 0.0300
_diffrn_reflns_av_sigmaI/netI 0.0244
_diffrn_reflns_limit_h_max 9
_diffrn_reflns_limit_h_min -9
_diffrn_reflns_limit_k_max 9
_diffrn_reflns_limit_k_min -10
_diffrn_reflns_limit_l_max 11
_diffrn_reflns_limit_l_min -10
_diffrn_reflns_number 3450
_diffrn_reflns_theta_full 28.34
_diffrn_reflns_theta_max 28.34
_diffrn_reflns_theta_min 2.48
_exptl_absorpt_coefficient_mu 1.978
_exptl_absorpt_correction_type none
_exptl_crystal_colour colorless
_exptl_crystal_density_diffrn 1.732
_exptl_crystal_density_meas 0
_exptl_crystal_density_method 'not measured'
_exptl_crystal_description cubic
_exptl_crystal_F_000 240
_exptl_crystal_size_max 0.20
_exptl_crystal_size_mid 0.20
_exptl_crystal_size_min 0.20
_refine_diff_density_max 0.738
_refine_diff_density_min -0.356
_refine_diff_density_rms 0.081
_refine_ls_abs_structure_details 'Flack H D (1983), Acta Cryst. A39, 876-881'
_refine_ls_abs_structure_Flack -0.043(11)
_refine_ls_extinction_method none
_refine_ls_goodness_of_fit_ref 1.080
_refine_ls_hydrogen_treatment mixed
_refine_ls_matrix_type full
_refine_ls_number_parameters 217
_refine_ls_number_reflns 2761
_refine_ls_number_restraints 3
_refine_ls_restrained_S_all 1.079
_refine_ls_R_factor_all 0.0190
_refine_ls_R_factor_gt 0.0190
_refine_ls_shift/su_max 0.000
_refine_ls_shift/su_mean 0.000
_refine_ls_structure_factor_coef Fsqd
_refine_ls_weighting_details 'calc w=1/[\s^2^(Fo^2^)+(0.0318P)^2^+0.0000P] where P=(Fo^2^+2Fc^2^)/3'
_refine_ls_weighting_scheme calc
_refine_ls_wR_factor_gt 0.0477
_refine_ls_wR_factor_ref 0.0477
_reflns_number_gt 2757
_reflns_number_total 2761
_reflns_threshold_expression >2sigma(I)
_cod_data_source_file b414574g.txt
_cod_depositor_comments
;
The following automatic conversions were performed:
'_symmetry_cell_setting' value 'Triclinic' changed to 'triclinic'
according to '/home/saulius/struct/CIF-dictionaries/cif_core.dic'
dictionary named 'cif_core.dic' version 2.4.1 from 2010-06-29.

Automatic conversion script
Id: cif_fix_enum 1527 2010-12-29 10:47:43Z saulius 
;
_cod_original_sg_symbol_H-M P1
_cod_database_code 7101127

loop_
_symmetry_equiv_pos_as_xyz
'x, y, z'

loop_
_atom_site_label
_atom_site_type_symbol
_atom_site_fract_x
_atom_site_fract_y
_atom_site_fract_z
_atom_site_U_iso_or_equiv
_atom_site_adp_type
_atom_site_occupancy
_atom_site_symmetry_multiplicity
_atom_site_calc_flag
_atom_site_refinement_flags
I1 I 0.7017 0.9773 0.6922 0.03169(6) Uani 1 1 d .
S2 S 0.11358(14) 0.79070(12) 0.03988(14) 0.0250(2) Uani 1 1 d .
S1 S 0.59534(12) 1.02593(11) 0.31607(10) 0.02775(16) Uani 1 1 d .
N1 N 0.2867(6) 1.1897(4) 0.3052(5) 0.0221(7) Uani 1 1 d .
O2 O -0.0991(4) 1.3401(3) -0.0688(3) 0.0309(5) Uani 1 1 d .
C3 C 0.3005(5) 1.2411(4) 0.0094(5) 0.0225(7) Uani 1 1 d .
H3A H 0.4051 1.2486 -0.0915 0.027 Uiso 1 1 calc R
H3B H 0.2525 1.3592 0.0251 0.027 Uiso 1 1 calc R
C1 C 0.0605(4) 1.2514(4) -0.1369(4) 0.0223(6) Uani 1 1 d .
N2 N 0.2056(3) 0.9714(3) -0.0610(3) 0.0233(5) Uani 1 1 d .
H2A H 0.2991 0.9684 -0.1492 0.028 Uiso 1 1 calc R
C12 C 0.1447(6) 0.7475(5) 0.3511(6) 0.0323(9) Uani 1 1 d .
H12A H 0.0236 0.8031 0.3817 0.039 Uiso 1 1 calc R
C7 C 0.2299(4) 0.7212(4) 0.1895(4) 0.0248(6) Uani 1 1 d .
O1 O 0.1417(4) 1.2664(3) -0.2800(3) 0.0340(5) Uani 1 1 d .
C2 C 0.1368(4) 1.1392(4) -0.0087(4) 0.0207(5) Uani 1 1 d .
H2B H 0.0337 1.1222 0.0948 0.025 Uiso 1 1 calc R
C5 C 0.5493(4) 1.0752(4) 0.1333(4) 0.0258(6) Uani 1 1 d .
H5A H 0.6313 1.0435 0.0367 0.031 Uiso 1 1 calc R
C4 C 0.3800(4) 1.1655(4) 0.1450(3) 0.0215(5) Uani 1 1 d .
C8 C 0.4122(5) 0.6391(4) 0.1439(5) 0.0312(7) Uani 1 1 d .
H8A H 0.4703 0.6234 0.0362 0.037 Uiso 1 1 calc R
C6 C 0.3860(5) 1.1247(4) 0.4074(4) 0.0270(6) Uani 1 1 d .
H6A H 0.3441 1.1330 0.5179 0.032 Uiso 1 1 calc R
O3 O -0.0848(3) 0.8270(3) 0.1210(4) 0.0371(6) Uani 1 1 d .
O4 O 0.1660(4) 0.6653(3) -0.0712(3) 0.0372(6) Uani 1 1 d .
C14 C 0.0953(5) 1.2765(5) 0.3609(4) 0.0296(6) Uani 1 1 d .
H14A H 0.0615 1.2777 0.4760 0.044 Uiso 1 1 calc R
H14B H 0.0008 1.2142 0.3373 0.044 Uiso 1 1 calc R
H14C H 0.0989 1.3944 0.3057 0.044 Uiso 1 1 calc R
C9 C 0.5059(6) 0.5814(5) 0.2594(5) 0.0373(8) Uani 1 1 d .
H9A H 0.6271 0.5261 0.2281 0.045 Uiso 1 1 calc R
C11 C 0.2408(6) 0.6906(5) 0.4644(5) 0.0383(8) Uani 1 1 d .
H11A H 0.1845 0.7095 0.5715 0.046 Uiso 1 1 calc R
C13 C -0.1751(6) 1.4660(7) -0.1777(6) 0.0496(12) Uani 1 1 d .
H13A H -0.2900 1.5225 -0.1162 0.074 Uiso 1 1 calc R
H13B H -0.2056 1.4073 -0.2551 0.074 Uiso 1 1 calc R
H13C H -0.0803 1.5517 -0.2339 0.074 Uiso 1 1 calc R
C10 C 0.4241(7) 0.6037(5) 0.4206(6) 0.0386(9) Uani 1 1 d .
C15 C 0.5282(9) 0.5434(7) 0.5449(8) 0.0556(13) Uani 1 1 d .
H15A H 0.6496 0.4879 0.4945 0.083 Uiso 1 1 calc R
H15B H 0.4510 0.4617 0.6302 0.083 Uiso 1 1 calc R
H15C H 0.5507 0.6421 0.5896 0.083 Uiso 1 1 calc R

loop_
_atom_site_aniso_label
_atom_site_aniso_U_11
_atom_site_aniso_U_22
_atom_site_aniso_U_33
_atom_site_aniso_U_23
_atom_site_aniso_U_13
_atom_site_aniso_U_12
I1 0.03013(9) 0.03986(11) 0.02346(9) -0.00644(7) -0.00537(6) 0.00195(7)
S2 0.0241(4) 0.0184(4) 0.0332(6) -0.0040(3) -0.0096(4) -0.0003(3)
S1 0.0287(4) 0.0336(4) 0.0238(4) -0.0060(3) -0.0122(3) 0.0036(3)
N1 0.0278(15) 0.0189(14) 0.0209(16) -0.0027(11) -0.0094(12) -0.0002(11)
O2 0.0260(12) 0.0317(13) 0.0292(14) 0.0008(10) -0.0046(10) 0.0092(10)
C3 0.0262(15) 0.0210(15) 0.0220(16) -0.0016(12) -0.0103(13) -0.0022(12)
C1 0.0220(13) 0.0222(13) 0.0225(14) -0.0048(10) -0.0057(11) 0.0009(10)
N2 0.0245(11) 0.0192(11) 0.0247(12) -0.0057(9) -0.0040(10) 0.0016(9)
C12 0.0321(18) 0.0270(17) 0.033(2) -0.0044(15) -0.0015(16) -0.0022(14)
C7 0.0261(14) 0.0176(13) 0.0290(16) 0.0000(11) -0.0074(12) -0.0012(11)
O1 0.0371(12) 0.0421(13) 0.0207(12) -0.0036(10) -0.0090(10) 0.0105(11)
C2 0.0225(12) 0.0193(13) 0.0203(13) -0.0039(10) -0.0062(10) 0.0010(10)
C5 0.0269(13) 0.0298(14) 0.0227(14) -0.0059(11) -0.0092(11) -0.0020(11)
C4 0.0262(13) 0.0196(12) 0.0197(13) -0.0019(10) -0.0078(11) -0.0047(10)
C8 0.0287(15) 0.0283(16) 0.0348(18) -0.0047(13) -0.0079(13) 0.0036(12)
C6 0.0328(15) 0.0281(15) 0.0207(14) -0.0050(11) -0.0086(13) 0.0014(12)
O3 0.0218(10) 0.0317(12) 0.0541(17) 0.0002(11) -0.0085(11) -0.0035(9)
O4 0.0496(14) 0.0227(11) 0.0473(15) -0.0129(10) -0.0231(12) 0.0032(10)
C14 0.0295(15) 0.0317(16) 0.0264(16) -0.0089(12) -0.0058(12) 0.0049(12)
C9 0.0359(17) 0.0315(17) 0.047(2) -0.0017(14) -0.0188(16) 0.0026(13)
C11 0.050(2) 0.036(2) 0.0285(18) -0.0025(14) -0.0100(16) -0.0075(16)
C13 0.034(2) 0.061(3) 0.043(2) 0.007(2) -0.0090(18) 0.022(2)
C10 0.055(3) 0.0263(17) 0.041(2) 0.0048(14) -0.026(2) -0.0093(16)
C15 0.073(3) 0.046(3) 0.062(3) 0.003(2) -0.046(3) -0.009(2)

loop_
_atom_type_symbol
_atom_type_description
_atom_type_scat_dispersion_real
_atom_type_scat_dispersion_imag
_atom_type_scat_source
C C 0.0033 0.0016 'International Tables Vol C Tables 4.2.6.8 and 6.1.1.4'
H H 0.0000 0.0000 'International Tables Vol C Tables 4.2.6.8 and 6.1.1.4'
N N 0.0061 0.0033 'International Tables Vol C Tables 4.2.6.8 and 6.1.1.4'
O O 0.0106 0.0060 'International Tables Vol C Tables 4.2.6.8 and 6.1.1.4'
S S 0.1246 0.1234 'International Tables Vol C Tables 4.2.6.8 and 6.1.1.4'
I I -0.4742 1.8119 'International Tables Vol C Tables 4.2.6.8 and 6.1.1.4'

loop_
_geom_angle_atom_site_label_1
_geom_angle_atom_site_label_2
_geom_angle_atom_site_label_3
_geom_angle
O3 S2 O4 120.43(17)
O3 S2 N2 107.54(14)
O4 S2 N2 106.32(16)
O3 S2 C7 107.59(17)
O4 S2 C7 106.69(16)
N2 S2 C7 107.72(15)
C6 S1 C5 90.61(16)
C6 N1 C4 113.5(3)
C6 N1 C14 121.7(3)
C4 N1 C14 124.7(3)
C1 O2 C13 116.3(3)
C4 C3 C2 115.4(3)
O1 C1 O2 124.8(3)
O1 C1 C2 124.1(3)
O2 C1 C2 110.9(3)
C2 N2 S2 122.4(2)
C11 C12 C7 119.7(4)
C8 C7 C12 119.9(4)
C8 C7 S2 118.5(3)
C12 C7 S2 121.6(3)
N2 C2 C1 109.3(2)
N2 C2 C3 111.9(2)
C1 C2 C3 106.2(2)
C4 C5 S1 112.2(2)
C5 C4 N1 110.9(3)
C5 C4 C3 127.1(3)
N1 C4 C3 122.0(3)
C9 C8 C7 119.7(3)
N1 C6 S1 112.7(3)
C8 C9 C10 121.6(4)
C12 C11 C10 121.0(4)
C9 C10 C11 118.0(4)
C9 C10 C15 121.4(5)
C11 C10 C15 120.5(4)

loop_
_geom_bond_atom_site_label_1
_geom_bond_atom_site_label_2
_geom_bond_distance
S2 O3 1.428(3)
S2 O4 1.433(3)
S2 N2 1.607(3)
S2 C7 1.754(4)
S1 C6 1.676(3)
S1 C5 1.705(3)
N1 C6 1.326(5)
N1 C4 1.393(5)
N1 C14 1.472(5)
O2 C1 1.325(4)
O2 C13 1.446(5)
C3 C4 1.487(5)
C3 C2 1.541(4)
C1 O1 1.199(4)
C1 C2 1.516(4)
N2 C2 1.450(3)
C12 C11 1.374(7)
C12 C7 1.398(6)
C7 C8 1.394(4)
C5 C4 1.350(4)
C8 C9 1.378(6)
C9 C10 1.384(6)
C11 C10 1.416(7)
C10 C15 1.498(7)

loop_
_geom_torsion_atom_site_label_1
_geom_torsion_atom_site_label_2
_geom_torsion_atom_site_label_3
_geom_torsion_atom_site_label_4
_geom_torsion
C13 O2 C1 O1 -1.4(5)
C13 O2 C1 C2 173.8(4)
O3 S2 N2 C2 30.0(3)
O4 S2 N2 C2 160.2(2)
C7 S2 N2 C2 -85.7(3)
C11 C12 C7 C8 -0.6(5)
C11 C12 C7 S2 179.9(3)
O3 S2 C7 C8 165.1(3)
O4 S2 C7 C8 34.6(3)
N2 S2 C7 C8 -79.2(3)
O3 S2 C7 C12 -15.4(3)
O4 S2 C7 C12 -145.9(3)
N2 S2 C7 C12 100.3(3)
S2 N2 C2 C1 -118.5(3)
S2 N2 C2 C3 124.0(3)
O1 C1 C2 N2 -44.9(4)
O2 C1 C2 N2 139.9(3)
O1 C1 C2 C3 76.0(4)
O2 C1 C2 C3 -99.2(3)
C4 C3 C2 N2 -68.3(4)
C4 C3 C2 C1 172.4(3)
C6 S1 C5 C4 0.6(3)
S1 C5 C4 N1 -1.6(3)
S1 C5 C4 C3 175.2(3)
C6 N1 C4 C5 2.0(4)
C14 N1 C4 C5 -177.4(3)
C6 N1 C4 C3 -175.0(3)
C14 N1 C4 C3 5.6(5)
C2 C3 C4 C5 103.8(4)
C2 C3 C4 N1 -79.7(4)
C12 C7 C8 C9 1.2(5)
S2 C7 C8 C9 -179.3(3)
C4 N1 C6 S1 -1.6(4)
C14 N1 C6 S1 177.8(3)
C5 S1 C6 N1 0.5(3)
C7 C8 C9 C10 -0.4(6)
C7 C12 C11 C10 -0.8(6)
C8 C9 C10 C11 -0.9(6)
C8 C9 C10 C15 -178.9(4)
C12 C11 C10 C9 1.6(6)
C12 C11 C10 C15 179.6(4)

loop_
_cod_related_entry_id
_cod_related_entry_database
_cod_related_entry_code
1 ChemSpider 21198649
